data_4072399
loop_
_publ_author_name
'Zirngast, Michaela'
'Baumgartner, Judith'
'Marschner, Christoph'

_publ_section_title
;
 Synthesis of Cyclic and Bicyclic Polysilanes of Variable Ring Sizes
;
_journal_issue 24
_journal_name_full Organometallics
_journal_page_first 6472
_journal_paper_doi 10.1021/om800842p
_journal_volume 27
_journal_year 2008
_chemical_formula_sum 'C22 H66 Si11'
_chemical_formula_weight 639.74
_chemical_name_systematic
; 
 ? 
;
_space_group_IT_number 14
_symmetry_cell_setting monoclinic
_symmetry_space_group_name_Hall '-P 2ybc'
_symmetry_space_group_name_H-M 'P 1 21/c 1'
_atom_sites_solution_hydrogens geom
_atom_sites_solution_primary direct
_atom_sites_solution_secondary difmap
_audit_creation_method SHELXL-97
_cell_angle_alpha 90.00
_cell_angle_beta 94.27(3)
_cell_angle_gamma 90.00
_cell_formula_units_Z 8
_cell_length_a 17.892(4)
_cell_length_b 18.938(4)
_cell_length_c 25.108(5)
_cell_measurement_temperature 100(2)
_cell_volume 8484(3)
_computing_cell_refinement 'Bruker XSCANS'
_computing_data_collection 'Bruker XSCANS'
_computing_data_reduction 'Bruker SHELXTL'
_computing_molecular_graphics 'Bruker SHELXTL'
_computing_publication_material 'Bruker SHELXTL'
_computing_structure_refinement 'SHELXL-97 (Sheldrick, 1997)'
_computing_structure_solution 'SHELXS-97 (Sheldrick, 1990)'
_diffrn_ambient_temperature 100(2)
_diffrn_measured_fraction_theta_full 0.998
_diffrn_measured_fraction_theta_max 0.998
_diffrn_measurement_device_type 'Bruker P4'
_diffrn_measurement_method '\w scans'
_diffrn_radiation_monochromator graphite
_diffrn_radiation_source 'fine-focus sealed tube'
_diffrn_radiation_type MoK\a
_diffrn_radiation_wavelength 0.71073
_diffrn_reflns_av_R_equivalents 0.1120
_diffrn_reflns_av_sigmaI/netI 0.1175
_diffrn_reflns_limit_h_max 22
_diffrn_reflns_limit_h_min -22
_diffrn_reflns_limit_k_max 23
_diffrn_reflns_limit_k_min -23
_diffrn_reflns_limit_l_max 31
_diffrn_reflns_limit_l_min -31
_diffrn_reflns_number 67433
_diffrn_reflns_theta_full 26.38
_diffrn_reflns_theta_max 26.38
_diffrn_reflns_theta_min 1.35
_exptl_absorpt_coefficient_mu 0.349
_exptl_absorpt_correction_T_max 0.9178
_exptl_absorpt_correction_T_min 0.8935
_exptl_absorpt_correction_type multi-scan
_exptl_absorpt_process_details SADABS
_exptl_crystal_colour colorless
_exptl_crystal_density_diffrn 1.002
_exptl_crystal_density_method 'not measured'
_exptl_crystal_description blocks
_exptl_crystal_F_000 2816
_exptl_crystal_size_max 0.33
_exptl_crystal_size_mid 0.28
_exptl_crystal_size_min 0.25
_refine_diff_density_max 0.335
_refine_diff_density_min -0.229
_refine_diff_density_rms 0.058
_refine_ls_extinction_method none
_refine_ls_goodness_of_fit_ref 0.940
_refine_ls_hydrogen_treatment constr
_refine_ls_matrix_type full
_refine_ls_number_parameters 639
_refine_ls_number_reflns 17339
_refine_ls_number_restraints 0
_refine_ls_restrained_S_all 0.940
_refine_ls_R_factor_all 0.1408
_refine_ls_R_factor_gt 0.0624
_refine_ls_shift/su_max 0.653
_refine_ls_shift/su_mean 0.010
_refine_ls_structure_factor_coef Fsqd
_refine_ls_weighting_details 'calc w=1/[\s^2^(Fo^2^)+(0.0588P)^2^+0.0000P] where P=(Fo^2^+2Fc^2^)/3'
_refine_ls_weighting_scheme calc
_refine_ls_wR_factor_gt 0.1232
_refine_ls_wR_factor_ref 0.1510
_reflns_number_gt 8865
_reflns_number_total 17339
_reflns_threshold_expression >2sigma(I)
_cod_data_source_file om800842p_si_001.cif
_cod_data_source_block 2_499j
_cod_original_sg_symbol_H-M P2(1)/c
_cod_database_code 4072399

loop_
_symmetry_equiv_pos_as_xyz
'x, y, z'
'-x, y+1/2, -z+1/2'
'-x, -y, -z'
'x, -y-1/2, z-1/2'

loop_
_atom_site_label
_atom_site_type_symbol
_atom_site_fract_x
_atom_site_fract_y
_atom_site_fract_z
_atom_site_U_iso_or_equiv
_atom_site_adp_type
_atom_site_occupancy
_atom_site_symmetry_multiplicity
_atom_site_calc_flag
_atom_site_refinement_flags
Si1 Si 0.61458(6) 0.22852(6) -0.00623(4) 0.0514(3) Uani 1 1 d .
Si2 Si 0.56157(5) 0.31843(6) 0.04494(4) 0.0458(3) Uani 1 1 d .
Si3 Si 0.61895(5) 0.37005(5) 0.12385(4) 0.0446(3) Uani 1 1 d .
Si4 Si 0.68334(6) 0.29224(6) 0.18401(4) 0.0553(3) Uani 1 1 d .
Si5 Si 0.64167(7) 0.17551(7) 0.19114(5) 0.0677(4) Uani 1 1 d .
Si6 Si 0.67579(8) 0.10146(6) 0.12278(6) 0.0737(4) Uani 1 1 d .
Si7 Si 0.61760(7) 0.11748(6) 0.03656(5) 0.0611(3) Uani 1 1 d .
Si8 Si 0.70373(7) 0.46154(6) 0.10770(5) 0.0668(4) Uani 1 1 d .
Si9 Si 0.52066(7) 0.42301(7) 0.16815(5) 0.0707(4) Uani 1 1 d .
Si10 Si 0.52778(8) 0.21376(8) -0.08237(5) 0.0849(4) Uani 1 1 d .
Si11 Si 0.73004(7) 0.25327(8) -0.04205(5) 0.0782(4) Uani 1 1 d .
Si12 Si 0.09545(5) 0.28715(5) 0.26271(4) 0.0416(3) Uani 1 1 d .
Si13 Si 0.05993(6) 0.39910(6) 0.22748(4) 0.0517(3) Uani 1 1 d .
Si14 Si 0.10694(8) 0.44313(6) 0.14901(5) 0.0656(4) Uani 1 1 d .
Si15 Si 0.10306(7) 0.37226(6) 0.07262(4) 0.0603(3) Uani 1 1 d .
Si16 Si 0.18765(6) 0.27753(6) 0.08032(4) 0.0517(3) Uani 1 1 d .
Si17 Si 0.15258(5) 0.17593(5) 0.12590(4) 0.0408(2) Uani 1 1 d .
Si18 Si 0.07903(5) 0.19396(5) 0.19952(4) 0.0389(2) Uani 1 1 d .
Si19 Si 0.00885(7) 0.26109(6) 0.32785(4) 0.0601(3) Uani 1 1 d .
Si20 Si 0.21078(6) 0.29554(6) 0.31484(4) 0.0536(3) Uani 1 1 d .
Si21 Si 0.26298(6) 0.11098(6) 0.14964(5) 0.0613(3) Uani 1 1 d .
Si22 Si 0.08130(6) 0.10305(6) 0.06438(4) 0.0539(3) Uani 1 1 d .
C1 C 0.5381(3) 0.3943(2) -0.00246(17) 0.0836(15) Uani 1 1 d .
H1A H 0.5032 0.3780 -0.0319 0.125 Uiso 1 1 calc R
H1B H 0.5841 0.4117 -0.0168 0.125 Uiso 1 1 calc R
H1C H 0.5148 0.4325 0.0168 0.125 Uiso 1 1 calc R
C2 C 0.4711(2) 0.2802(2) 0.06596(18) 0.0729(13) Uani 1 1 d .
H2A H 0.4406 0.3180 0.0800 0.109 Uiso 1 1 calc R
H2B H 0.4820 0.2445 0.0937 0.109 Uiso 1 1 calc R
H2C H 0.4435 0.2584 0.0351 0.109 Uiso 1 1 calc R
C3 C 0.6874(3) 0.3310(3) 0.25347(16) 0.1013(17) Uani 1 1 d .
H3A H 0.7161 0.2994 0.2783 0.152 Uiso 1 1 calc R
H3B H 0.6364 0.3363 0.2647 0.152 Uiso 1 1 calc R
H3C H 0.7119 0.3773 0.2534 0.152 Uiso 1 1 calc R
C4 C 0.7832(2) 0.2837(2) 0.1657(2) 0.0847(15) Uani 1 1 d .
H4A H 0.8089 0.3291 0.1714 0.127 Uiso 1 1 calc R
H4B H 0.7836 0.2701 0.1281 0.127 Uiso 1 1 calc R
H4C H 0.8090 0.2476 0.1882 0.127 Uiso 1 1 calc R
C5 C 0.5386(3) 0.1644(3) 0.1997(2) 0.0989(17) Uani 1 1 d .
H5A H 0.5270 0.1141 0.2033 0.148 Uiso 1 1 calc R
H5B H 0.5094 0.1837 0.1685 0.148 Uiso 1 1 calc R
H5C H 0.5256 0.1896 0.2319 0.148 Uiso 1 1 calc R
C6 C 0.6930(3) 0.1403(3) 0.25463(19) 0.123(2) Uani 1 1 d .
H6A H 0.6768 0.1663 0.2855 0.184 Uiso 1 1 calc R
H6B H 0.7471 0.1463 0.2526 0.184 Uiso 1 1 calc R
H6C H 0.6815 0.0900 0.2585 0.184 Uiso 1 1 calc R
C7 C 0.7812(3) 0.0964(3) 0.1208(2) 0.1076(18) Uani 1 1 d .
H7A H 0.8043 0.0901 0.1571 0.161 Uiso 1 1 calc R
H7B H 0.7997 0.1401 0.1056 0.161 Uiso 1 1 calc R
H7C H 0.7942 0.0563 0.0986 0.161 Uiso 1 1 calc R
C8 C 0.6445(3) 0.0099(2) 0.1423(2) 0.124(2) Uani 1 1 d .
H8A H 0.6518 -0.0232 0.1131 0.186 Uiso 1 1 calc R
H8B H 0.5913 0.0112 0.1492 0.186 Uiso 1 1 calc R
H8C H 0.6742 -0.0055 0.1745 0.186 Uiso 1 1 calc R
C9 C 0.6669(3) 0.0508(3) -0.0047(2) 0.1074(19) Uani 1 1 d .
H9A H 0.6603 0.0034 0.0098 0.161 Uiso 1 1 calc R
H9B H 0.7204 0.0621 -0.0036 0.161 Uiso 1 1 calc R
H9C H 0.6454 0.0524 -0.0418 0.161 Uiso 1 1 calc R
C10 C 0.5182(2) 0.0857(2) 0.0403(2) 0.0857(15) Uani 1 1 d .
H10A H 0.4927 0.0852 0.0044 0.129 Uiso 1 1 calc R
H10B H 0.4916 0.1175 0.0632 0.129 Uiso 1 1 calc R
H10C H 0.5186 0.0379 0.0553 0.129 Uiso 1 1 calc R
C11 C 0.7532(3) 0.4943(2) 0.1711(2) 0.0956(17) Uani 1 1 d .
H11A H 0.7958 0.5237 0.1628 0.143 Uiso 1 1 calc R
H11B H 0.7711 0.4540 0.1930 0.143 Uiso 1 1 calc R
H11C H 0.7184 0.5224 0.1908 0.143 Uiso 1 1 calc R
C12 C 0.6551(3) 0.5384(2) 0.0729(2) 0.118(2) Uani 1 1 d .
H12A H 0.6914 0.5763 0.0684 0.178 Uiso 1 1 calc R
H12B H 0.6154 0.5557 0.0944 0.178 Uiso 1 1 calc R
H12C H 0.6331 0.5234 0.0379 0.178 Uiso 1 1 calc R
C13 C 0.7798(3) 0.4311(3) 0.0659(2) 0.1112(19) Uani 1 1 d .
H13A H 0.7584 0.4203 0.0298 0.167 Uiso 1 1 calc R
H13B H 0.8034 0.3886 0.0819 0.167 Uiso 1 1 calc R
H13C H 0.8174 0.4684 0.0643 0.167 Uiso 1 1 calc R
C14 C 0.4690(3) 0.3572(3) 0.20706(19) 0.0987(17) Uani 1 1 d .
H14A H 0.4316 0.3817 0.2269 0.148 Uiso 1 1 calc R
H14B H 0.5045 0.3325 0.2322 0.148 Uiso 1 1 calc R
H14C H 0.4439 0.3230 0.1825 0.148 Uiso 1 1 calc R
C15 C 0.5576(3) 0.4923(3) 0.2167(2) 0.126(2) Uani 1 1 d .
H15A H 0.5830 0.5293 0.1975 0.189 Uiso 1 1 calc R
H15B H 0.5933 0.4707 0.2434 0.189 Uiso 1 1 calc R
H15C H 0.5160 0.5130 0.2345 0.189 Uiso 1 1 calc R
C16 C 0.4498(2) 0.4694(3) 0.1209(2) 0.1006(17) Uani 1 1 d .
H16A H 0.4109 0.4906 0.1413 0.151 Uiso 1 1 calc R
H16B H 0.4269 0.4352 0.0954 0.151 Uiso 1 1 calc R
H16C H 0.4749 0.5064 0.1016 0.151 Uiso 1 1 calc R
C17 C 0.4266(3) 0.2167(3) -0.0672(2) 0.125(2) Uani 1 1 d .
H17A H 0.4151 0.2632 -0.0527 0.187 Uiso 1 1 calc R
H17B H 0.4171 0.1801 -0.0410 0.187 Uiso 1 1 calc R
H17C H 0.3947 0.2084 -0.1001 0.187 Uiso 1 1 calc R
C18 C 0.5397(3) 0.2840(3) -0.13346(19) 0.130(2) Uani 1 1 d .
H18A H 0.5027 0.2772 -0.1638 0.195 Uiso 1 1 calc R
H18B H 0.5903 0.2812 -0.1458 0.195 Uiso 1 1 calc R
H18C H 0.5324 0.3305 -0.1175 0.195 Uiso 1 1 calc R
C19 C 0.5411(3) 0.1274(3) -0.11665(19) 0.120(2) Uani 1 1 d .
H19A H 0.5103 0.1264 -0.1506 0.180 Uiso 1 1 calc R
H19B H 0.5262 0.0887 -0.0938 0.180 Uiso 1 1 calc R
H19C H 0.5940 0.1218 -0.1236 0.180 Uiso 1 1 calc R
C20 C 0.7312(3) 0.3434(3) -0.0722(2) 0.124(2) Uani 1 1 d .
H20A H 0.7822 0.3549 -0.0810 0.186 Uiso 1 1 calc R
H20B H 0.7146 0.3781 -0.0466 0.186 Uiso 1 1 calc R
H20C H 0.6974 0.3446 -0.1047 0.186 Uiso 1 1 calc R
C21 C 0.8104(2) 0.2438(3) 0.0088(2) 0.1030(18) Uani 1 1 d .
H21A H 0.8569 0.2570 -0.0070 0.155 Uiso 1 1 calc R
H21B H 0.8138 0.1947 0.0210 0.155 Uiso 1 1 calc R
H21C H 0.8029 0.2748 0.0392 0.155 Uiso 1 1 calc R
C22 C 0.7466(3) 0.1886(3) -0.0967(2) 0.138(3) Uani 1 1 d .
H22A H 0.7915 0.2025 -0.1142 0.206 Uiso 1 1 calc R
H22B H 0.7033 0.1884 -0.1230 0.206 Uiso 1 1 calc R
H22C H 0.7538 0.1413 -0.0814 0.206 Uiso 1 1 calc R
C23 C 0.0892(2) 0.4700(2) 0.27804(16) 0.0712(13) Uani 1 1 d .
H23A H 0.0718 0.5162 0.2644 0.107 Uiso 1 1 calc R
H23B H 0.1439 0.4705 0.2841 0.107 Uiso 1 1 calc R
H23C H 0.0669 0.4601 0.3118 0.107 Uiso 1 1 calc R
C24 C -0.0451(2) 0.4023(2) 0.21495(19) 0.0826(14) Uani 1 1 d .
H24A H -0.0684 0.3860 0.2468 0.124 Uiso 1 1 calc R
H24B H -0.0607 0.3717 0.1847 0.124 Uiso 1 1 calc R
H24C H -0.0609 0.4509 0.2068 0.124 Uiso 1 1 calc R
C25 C 0.2037(3) 0.4817(2) 0.1639(2) 0.1013(17) Uani 1 1 d .
H25A H 0.2215 0.5018 0.1312 0.152 Uiso 1 1 calc R
H25B H 0.2382 0.4444 0.1773 0.152 Uiso 1 1 calc R
H25C H 0.2017 0.5188 0.1909 0.152 Uiso 1 1 calc R
C26 C 0.0436(3) 0.5211(2) 0.1296(2) 0.117(2) Uani 1 1 d .
H26A H 0.0429 0.5538 0.1598 0.175 Uiso 1 1 calc R
H26B H -0.0074 0.5041 0.1199 0.175 Uiso 1 1 calc R
H26C H 0.0626 0.5456 0.0989 0.175 Uiso 1 1 calc R
C27 C 0.0029(2) 0.3494(2) 0.0513(2) 0.0927(16) Uani 1 1 d .
H27A H -0.0266 0.3928 0.0467 0.139 Uiso 1 1 calc R
H27B H -0.0177 0.3198 0.0786 0.139 Uiso 1 1 calc R
H27C H 0.0010 0.3235 0.0174 0.139 Uiso 1 1 calc R
C28 C 0.1357(3) 0.4309(3) 0.01802(19) 0.111(2) Uani 1 1 d .
H28A H 0.1290 0.4061 -0.0163 0.166 Uiso 1 1 calc R
H28B H 0.1888 0.4424 0.0258 0.166 Uiso 1 1 calc R
H28C H 0.1061 0.4745 0.0162 0.166 Uiso 1 1 calc R
C29 C 0.2107(3) 0.2527(2) 0.01050(16) 0.0857(15) Uani 1 1 d .
H29A H 0.2319 0.2937 -0.0068 0.129 Uiso 1 1 calc R
H29B H 0.1648 0.2375 -0.0102 0.129 Uiso 1 1 calc R
H29C H 0.2471 0.2140 0.0123 0.129 Uiso 1 1 calc R
C30 C 0.2766(2) 0.3141(2) 0.1147(2) 0.0831(14) Uani 1 1 d .
H30A H 0.3167 0.2790 0.1138 0.125 Uiso 1 1 calc R
H30B H 0.2683 0.3253 0.1520 0.125 Uiso 1 1 calc R
H30C H 0.2911 0.3571 0.0964 0.125 Uiso 1 1 calc R
C31 C 0.0851(2) 0.10952(18) 0.23948(15) 0.0595(11) Uani 1 1 d .
H31A H 0.0498 0.1115 0.2674 0.089 Uiso 1 1 calc R
H31B H 0.1362 0.1038 0.2559 0.089 Uiso 1 1 calc R
H31C H 0.0726 0.0694 0.2158 0.089 Uiso 1 1 calc R
C32 C -0.01990(19) 0.2041(2) 0.16941(15) 0.0626(11) Uani 1 1 d .
H32A H -0.0355 0.1607 0.1506 0.094 Uiso 1 1 calc R
H32B H -0.0224 0.2437 0.1442 0.094 Uiso 1 1 calc R
H32C H -0.0534 0.2134 0.1978 0.094 Uiso 1 1 calc R
C33 C -0.0819(2) 0.2206(2) 0.30113(17) 0.0804(14) Uani 1 1 d .
H33A H -0.1126 0.2099 0.3308 0.121 Uiso 1 1 calc R
H33B H -0.0717 0.1770 0.2819 0.121 Uiso 1 1 calc R
H33C H -0.1087 0.2538 0.2767 0.121 Uiso 1 1 calc R
C34 C -0.0170(3) 0.3432(2) 0.36411(18) 0.0944(16) Uani 1 1 d .
H34A H -0.0408 0.3770 0.3386 0.142 Uiso 1 1 calc R
H34B H 0.0283 0.3644 0.3817 0.142 Uiso 1 1 calc R
H34C H -0.0519 0.3312 0.3910 0.142 Uiso 1 1 calc R
C35 C 0.0508(3) 0.1989(2) 0.37997(16) 0.0859(15) Uani 1 1 d .
H35A H 0.0128 0.1861 0.4045 0.129 Uiso 1 1 calc R
H35B H 0.0932 0.2218 0.4000 0.129 Uiso 1 1 calc R
H35C H 0.0683 0.1562 0.3627 0.129 Uiso 1 1 calc R
C36 C 0.2006(2) 0.3532(2) 0.37450(15) 0.0724(13) Uani 1 1 d .
H36A H 0.2473 0.3525 0.3975 0.109 Uiso 1 1 calc R
H36B H 0.1594 0.3357 0.3945 0.109 Uiso 1 1 calc R
H36C H 0.1898 0.4017 0.3627 0.109 Uiso 1 1 calc R
C37 C 0.2860(2) 0.3362(2) 0.27672(17) 0.0784(14) Uani 1 1 d .
H37A H 0.2710 0.3840 0.2656 0.118 Uiso 1 1 calc R
H37B H 0.2935 0.3075 0.2451 0.118 Uiso 1 1 calc R
H37C H 0.3328 0.3383 0.2995 0.118 Uiso 1 1 calc R
C38 C 0.2435(2) 0.2073(2) 0.34198(17) 0.0787(14) Uani 1 1 d .
H38A H 0.2940 0.2121 0.3596 0.118 Uiso 1 1 calc R
H38B H 0.2444 0.1733 0.3126 0.118 Uiso 1 1 calc R
H38C H 0.2092 0.1906 0.3679 0.118 Uiso 1 1 calc R
C39 C 0.3160(3) 0.1479(3) 0.21003(19) 0.0992(17) Uani 1 1 d .
H39A H 0.3584 0.1169 0.2207 0.149 Uiso 1 1 calc R
H39B H 0.2829 0.1513 0.2393 0.149 Uiso 1 1 calc R
H39C H 0.3348 0.1950 0.2019 0.149 Uiso 1 1 calc R
C40 C 0.2409(3) 0.0160(2) 0.1636(2) 0.0912(16) Uani 1 1 d .
H40A H 0.2875 -0.0098 0.1728 0.137 Uiso 1 1 calc R
H40B H 0.2149 -0.0052 0.1317 0.137 Uiso 1 1 calc R
H40C H 0.2086 0.0134 0.1934 0.137 Uiso 1 1 calc R
C41 C 0.3275(2) 0.1124(2) 0.09430(19) 0.0924(16) Uani 1 1 d .
H41A H 0.3486 0.1598 0.0913 0.139 Uiso 1 1 calc R
H41B H 0.2994 0.0997 0.0606 0.139 Uiso 1 1 calc R
H41C H 0.3681 0.0784 0.1020 0.139 Uiso 1 1 calc R
C42 C 0.0314(3) 0.0313(2) 0.09844(18) 0.0871(15) Uani 1 1 d .
H42A H -0.0068 0.0521 0.1197 0.131 Uiso 1 1 calc R
H42B H 0.0675 0.0048 0.1219 0.131 Uiso 1 1 calc R
H42C H 0.0074 -0.0005 0.0716 0.131 Uiso 1 1 calc R
C43 C 0.1432(3) 0.0591(2) 0.01715(17) 0.0837(15) Uani 1 1 d .
H43A H 0.1783 0.0274 0.0372 0.125 Uiso 1 1 calc R
H43B H 0.1713 0.0951 -0.0010 0.125 Uiso 1 1 calc R
H43C H 0.1123 0.0318 -0.0094 0.125 Uiso 1 1 calc R
C44 C 0.0093(2) 0.1537(2) 0.02245(17) 0.0830(14) Uani 1 1 d .
H44A H -0.0184 0.1215 -0.0023 0.125 Uiso 1 1 calc R
H44B H 0.0341 0.1899 0.0021 0.125 Uiso 1 1 calc R
H44C H -0.0254 0.1764 0.0455 0.125 Uiso 1 1 calc R

loop_
_atom_site_aniso_label
_atom_site_aniso_U_11
_atom_site_aniso_U_22
_atom_site_aniso_U_33
_atom_site_aniso_U_23
_atom_site_aniso_U_13
_atom_site_aniso_U_12
Si1 0.0475(6) 0.0649(8) 0.0420(6) -0.0066(5) 0.0047(5) -0.0025(5)
Si2 0.0393(6) 0.0508(7) 0.0465(6) 0.0031(5) -0.0029(5) 0.0025(5)
Si3 0.0412(6) 0.0435(6) 0.0484(6) -0.0021(5) -0.0005(5) -0.0001(5)
Si4 0.0578(7) 0.0610(7) 0.0451(7) 0.0023(5) -0.0092(5) -0.0004(6)
Si5 0.0813(9) 0.0641(8) 0.0568(8) 0.0195(6) -0.0013(7) 0.0003(7)
Si6 0.0827(9) 0.0478(7) 0.0893(10) 0.0107(7) -0.0027(8) 0.0098(7)
Si7 0.0613(8) 0.0504(7) 0.0723(8) -0.0175(6) 0.0100(6) 0.0034(6)
Si8 0.0632(8) 0.0492(7) 0.0866(9) 0.0033(6) -0.0029(7) -0.0116(6)
Si9 0.0600(8) 0.0698(9) 0.0834(9) -0.0221(7) 0.0137(7) 0.0051(7)
Si10 0.0782(9) 0.1228(13) 0.0512(8) -0.0149(8) -0.0106(7) -0.0140(9)
Si11 0.0634(8) 0.1137(12) 0.0597(8) -0.0103(8) 0.0197(7) -0.0175(8)
Si12 0.0455(6) 0.0412(6) 0.0382(6) -0.0052(5) 0.0038(5) -0.0035(5)
Si13 0.0552(7) 0.0434(6) 0.0561(7) -0.0066(5) 0.0024(5) 0.0041(5)
Si14 0.0962(10) 0.0378(7) 0.0631(8) 0.0029(6) 0.0081(7) 0.0004(6)
Si15 0.0820(9) 0.0500(7) 0.0492(7) 0.0101(6) 0.0056(6) -0.0011(6)
Si16 0.0573(7) 0.0526(7) 0.0469(7) -0.0021(5) 0.0149(5) -0.0078(5)
Si17 0.0411(6) 0.0419(6) 0.0397(6) -0.0039(5) 0.0059(5) -0.0003(5)
Si18 0.0383(6) 0.0407(6) 0.0378(6) -0.0042(4) 0.0039(4) -0.0039(4)
Si19 0.0671(8) 0.0674(8) 0.0478(7) -0.0098(6) 0.0165(6) -0.0116(6)
Si20 0.0554(7) 0.0549(7) 0.0492(7) -0.0055(5) -0.0043(5) -0.0054(6)
Si21 0.0547(7) 0.0611(8) 0.0681(8) -0.0103(6) 0.0049(6) 0.0145(6)
Si22 0.0622(7) 0.0523(7) 0.0469(7) -0.0096(5) 0.0026(5) -0.0072(6)
C1 0.099(4) 0.073(3) 0.074(3) 0.019(3) -0.020(3) 0.018(3)
C2 0.045(2) 0.082(3) 0.093(3) -0.022(3) 0.013(2) -0.009(2)
C3 0.139(5) 0.114(4) 0.047(3) -0.006(3) -0.020(3) -0.003(4)
C4 0.055(3) 0.086(4) 0.110(4) 0.014(3) -0.012(3) 0.002(2)
C5 0.100(4) 0.095(4) 0.104(4) 0.023(3) 0.025(3) -0.015(3)
C6 0.158(6) 0.124(5) 0.082(4) 0.051(4) -0.028(4) 0.010(4)
C7 0.085(4) 0.104(4) 0.131(5) -0.002(4) -0.012(3) 0.034(3)
C8 0.166(6) 0.058(3) 0.147(5) 0.028(3) 0.006(5) 0.004(4)
C9 0.113(4) 0.090(4) 0.121(5) -0.042(3) 0.021(4) 0.030(3)
C10 0.077(3) 0.071(3) 0.110(4) -0.016(3) 0.014(3) -0.020(3)
C11 0.083(3) 0.076(3) 0.124(4) -0.022(3) -0.018(3) -0.015(3)
C12 0.114(4) 0.062(3) 0.174(6) 0.038(4) -0.029(4) -0.019(3)
C13 0.111(4) 0.102(4) 0.128(5) 0.009(4) 0.062(4) -0.032(3)
C14 0.086(4) 0.130(5) 0.085(4) -0.014(3) 0.037(3) -0.009(3)
C15 0.107(4) 0.118(5) 0.154(6) -0.082(4) 0.020(4) 0.003(4)
C16 0.077(3) 0.087(4) 0.139(5) -0.005(3) 0.015(3) 0.031(3)
C17 0.062(3) 0.209(7) 0.098(4) -0.030(4) -0.026(3) -0.011(4)
C18 0.158(6) 0.169(6) 0.058(3) 0.010(4) -0.026(4) -0.017(5)
C19 0.130(5) 0.152(5) 0.076(4) -0.053(4) -0.010(3) -0.030(4)
C20 0.119(5) 0.158(6) 0.095(4) 0.038(4) 0.007(4) -0.049(4)
C21 0.061(3) 0.132(5) 0.115(4) -0.004(4) 0.000(3) -0.008(3)
C22 0.117(5) 0.210(7) 0.093(4) -0.063(4) 0.057(4) -0.034(5)
C23 0.094(3) 0.051(3) 0.070(3) -0.017(2) 0.010(3) 0.000(2)
C24 0.063(3) 0.078(3) 0.105(4) -0.001(3) -0.002(3) 0.013(2)
C25 0.130(5) 0.077(4) 0.098(4) -0.015(3) 0.019(3) -0.042(3)
C26 0.195(6) 0.058(3) 0.098(4) 0.010(3) 0.019(4) 0.043(4)
C27 0.087(4) 0.086(4) 0.101(4) -0.001(3) -0.020(3) 0.013(3)
C28 0.181(6) 0.080(4) 0.076(4) 0.031(3) 0.038(4) -0.005(4)
C29 0.121(4) 0.083(3) 0.058(3) -0.001(2) 0.039(3) -0.004(3)
C30 0.058(3) 0.075(3) 0.118(4) -0.013(3) 0.019(3) -0.019(2)
C31 0.080(3) 0.041(2) 0.058(3) 0.0002(19) 0.012(2) -0.011(2)
C32 0.043(2) 0.090(3) 0.054(3) -0.015(2) 0.0019(19) -0.005(2)
C33 0.065(3) 0.111(4) 0.068(3) -0.008(3) 0.022(2) -0.019(3)
C34 0.118(4) 0.092(4) 0.079(3) -0.028(3) 0.046(3) -0.002(3)
C35 0.107(4) 0.097(4) 0.053(3) 0.013(3) 0.005(3) -0.030(3)
C36 0.087(3) 0.078(3) 0.051(3) -0.012(2) -0.002(2) -0.015(3)
C37 0.064(3) 0.096(4) 0.076(3) -0.009(3) 0.008(2) -0.018(3)
C38 0.083(3) 0.071(3) 0.078(3) 0.005(3) -0.018(3) 0.004(3)
C39 0.082(3) 0.114(4) 0.097(4) -0.024(3) -0.024(3) 0.022(3)
C40 0.100(4) 0.066(3) 0.106(4) 0.006(3) -0.001(3) 0.025(3)
C41 0.075(3) 0.089(4) 0.117(4) -0.024(3) 0.037(3) 0.013(3)
C42 0.106(4) 0.071(3) 0.084(3) -0.012(3) 0.007(3) -0.039(3)
C43 0.096(4) 0.086(4) 0.070(3) -0.032(3) 0.012(3) -0.004(3)
C44 0.089(3) 0.089(4) 0.067(3) -0.010(3) -0.020(3) 0.004(3)

loop_
_atom_type_symbol
_atom_type_description
_atom_type_scat_dispersion_real
_atom_type_scat_dispersion_imag
_atom_type_scat_source
C C 0.0033 0.0016 'International Tables Vol C Tables 4.2.6.8 and 6.1.1.4'
H H 0.0000 0.0000 'International Tables Vol C Tables 4.2.6.8 and 6.1.1.4'
Si Si 0.0817 0.0704 'International Tables Vol C Tables 4.2.6.8 and 6.1.1.4'

loop_
_geom_angle_atom_site_label_1
_geom_angle_atom_site_label_2
_geom_angle_atom_site_label_3
_geom_angle
Si7 Si1 Si11 111.06(7)
Si7 Si1 Si2 112.91(6)
Si11 Si1 Si2 117.40(6)
Si7 Si1 Si10 104.57(6)
Si11 Si1 Si10 104.69(6)
Si2 Si1 Si10 104.78(6)
C2 Si2 C1 108.2(2)
C2 Si2 Si3 104.58(14)
C1 Si2 Si3 105.91(15)
C2 Si2 Si1 105.23(14)
C1 Si2 Si1 106.46(15)
Si3 Si2 Si1 125.60(6)
Si4 Si3 Si8 106.29(6)
Si4 Si3 Si9 107.99(6)
Si8 Si3 Si9 106.19(6)
Si4 Si3 Si2 116.06(6)
Si8 Si3 Si2 113.77(6)
Si9 Si3 Si2 106.02(6)
C4 Si4 C3 106.6(2)
C4 Si4 Si5 104.52(15)
C3 Si4 Si5 106.64(17)
C4 Si4 Si3 108.99(15)
C3 Si4 Si3 109.49(16)
Si5 Si4 Si3 119.80(6)
C5 Si5 C6 106.3(2)
C5 Si5 Si6 109.21(18)
C6 Si5 Si6 105.64(19)
C5 Si5 Si4 115.69(17)
C6 Si5 Si4 105.00(19)
Si6 Si5 Si4 114.11(7)
C7 Si6 C8 105.9(2)
C7 Si6 Si5 111.45(18)
C8 Si6 Si5 105.1(2)
C7 Si6 Si7 110.87(18)
C8 Si6 Si7 103.68(19)
Si5 Si6 Si7 118.54(7)
C10 Si7 C9 107.1(2)
C10 Si7 Si6 105.53(17)
C9 Si7 Si6 103.05(18)
C10 Si7 Si1 108.48(16)
C9 Si7 Si1 109.94(18)
Si6 Si7 Si1 121.85(6)
C11 Si8 C13 105.2(2)
C11 Si8 C12 108.2(2)
C13 Si8 C12 108.0(3)
C11 Si8 Si3 111.54(17)
C13 Si8 Si3 111.98(16)
C12 Si8 Si3 111.61(16)
C14 Si9 C15 106.9(2)
C14 Si9 C16 107.7(2)
C15 Si9 C16 105.7(2)
C14 Si9 Si3 112.08(17)
C15 Si9 Si3 111.24(18)
C16 Si9 Si3 112.88(16)
C18 Si10 C19 106.3(3)
C18 Si10 C17 106.2(3)
C19 Si10 C17 106.1(3)
C18 Si10 Si1 111.40(18)
C19 Si10 Si1 111.88(18)
C17 Si10 Si1 114.45(17)
C21 Si11 C20 109.6(2)
C21 Si11 C22 106.4(3)
C20 Si11 C22 107.0(3)
C21 Si11 Si1 111.92(17)
C20 Si11 Si1 111.84(19)
C22 Si11 Si1 109.84(18)
Si20 Si12 Si13 110.22(5)
Si20 Si12 Si18 118.60(6)
Si13 Si12 Si18 113.54(5)
Si20 Si12 Si19 102.64(6)
Si13 Si12 Si19 105.75(6)
Si18 Si12 Si19 104.46(5)
C24 Si13 C23 108.2(2)
C24 Si13 Si14 105.27(16)
C23 Si13 Si14 102.22(14)
C24 Si13 Si12 109.15(15)
C23 Si13 Si12 109.38(14)
Si14 Si13 Si12 121.87(6)
C25 Si14 C26 105.7(2)
C25 Si14 Si15 110.76(17)
C26 Si14 Si15 104.72(17)
C25 Si14 Si13 110.54(17)
C26 Si14 Si13 104.28(18)
Si15 Si14 Si13 119.55(6)
C27 Si15 C28 105.5(2)
C27 Si15 Si14 109.59(17)
C28 Si15 Si14 105.43(17)
C27 Si15 Si16 116.22(16)
C28 Si15 Si16 106.07(18)
Si14 Si15 Si16 113.08(7)
C30 Si16 C29 106.4(2)
C30 Si16 Si15 105.90(15)
C29 Si16 Si15 107.32(16)
C30 Si16 Si17 108.96(16)
C29 Si16 Si17 109.44(15)
Si15 Si16 Si17 118.21(6)
Si16 Si17 Si21 107.49(6)
Si16 Si17 Si22 108.04(6)
Si21 Si17 Si22 105.07(6)
Si16 Si17 Si18 116.47(5)
Si21 Si17 Si18 112.33(6)
Si22 Si17 Si18 106.78(5)
C32 Si18 C31 108.42(18)
C32 Si18 Si17 105.16(13)
C31 Si18 Si17 106.20(13)
C32 Si18 Si12 104.94(13)
C31 Si18 Si12 105.96(12)
Si17 Si18 Si12 125.37(5)
C33 Si19 C35 106.5(2)
C33 Si19 C34 105.9(2)
C35 Si19 C34 106.4(2)
C33 Si19 Si12 115.37(14)
C35 Si19 Si12 111.19(15)
C34 Si19 Si12 110.91(15)
C36 Si20 C37 106.56(19)
C36 Si20 C38 105.9(2)
C37 Si20 C38 109.5(2)
C36 Si20 Si12 110.41(15)
C37 Si20 Si12 112.03(15)
C38 Si20 Si12 112.09(14)
C39 Si21 C41 107.1(2)
C39 Si21 C40 108.0(2)
C41 Si21 C40 107.6(2)
C39 Si21 Si17 112.01(16)
C41 Si21 Si17 110.79(16)
C40 Si21 Si17 111.16(15)
C44 Si22 C42 107.4(2)
C44 Si22 C43 106.6(2)
C42 Si22 C43 106.9(2)
C44 Si22 Si17 112.52(15)
C42 Si22 Si17 112.16(15)
C43 Si22 Si17 110.84(15)

loop_
_geom_bond_atom_site_label_1
_geom_bond_atom_site_label_2
_geom_bond_distance
Si1 Si7 2.3604(17)
Si1 Si11 2.3607(17)
Si1 Si2 2.3731(15)
Si1 Si10 2.3879(18)
Si2 C2 1.884(4)
Si2 C1 1.893(4)
Si2 Si3 2.3731(15)
Si3 Si4 2.3497(15)
Si3 Si8 2.3578(16)
Si3 Si9 2.3723(16)
Si4 C4 1.884(4)
Si4 C3 1.888(4)
Si4 Si5 2.3442(17)
Si5 C5 1.885(5)
Si5 C6 1.900(4)
Si5 Si6 2.3328(19)
Si6 C7 1.893(5)
Si6 C8 1.897(5)
Si6 Si7 2.351(2)
Si7 C10 1.886(4)
Si7 C9 1.893(4)
Si8 C11 1.868(4)
Si8 C13 1.870(5)
Si8 C12 1.877(5)
Si9 C14 1.870(5)
Si9 C15 1.877(5)
Si9 C16 1.887(5)
Si10 C18 1.872(5)
Si10 C19 1.872(5)
Si10 C17 1.878(5)
Si11 C21 1.859(5)
Si11 C20 1.868(5)
Si11 C22 1.879(5)
Si12 Si20 2.3651(16)
Si12 Si13 2.3660(15)
Si12 Si18 2.3768(14)
Si12 Si19 2.3870(16)
Si13 C24 1.883(4)
Si13 C23 1.895(4)
Si13 Si14 2.3518(17)
Si14 C25 1.891(5)
Si14 C26 1.903(5)
Si14 Si15 2.3379(17)
Si15 C27 1.882(5)
Si15 C28 1.890(4)
Si15 Si16 2.3458(17)
Si16 C30 1.886(4)
Si16 C29 1.890(4)
Si16 Si17 2.3481(15)
Si17 Si21 2.3652(15)
Si17 Si22 2.3715(15)
Si17 Si18 2.3720(15)
Si18 C32 1.882(4)
Si18 C31 1.887(4)
Si19 C33 1.873(4)
Si19 C35 1.876(4)
Si19 C34 1.878(4)
Si20 C36 1.874(4)
Si20 C37 1.874(4)
Si20 C38 1.881(4)
Si21 C39 1.865(4)
Si21 C41 1.871(4)
Si21 C40 1.880(4)
Si22 C44 1.867(4)
Si22 C42 1.867(4)
Si22 C43 1.877(4)

loop_
_geom_torsion_atom_site_label_1
_geom_torsion_atom_site_label_2
_geom_torsion_atom_site_label_3
_geom_torsion_atom_site_label_4
_geom_torsion
Si7 Si1 Si2 C2 -49.21(16)
Si11 Si1 Si2 C2 179.61(16)
Si10 Si1 Si2 C2 64.00(16)
Si7 Si1 Si2 C1 -163.91(16)
Si11 Si1 Si2 C1 64.91(17)
Si10 Si1 Si2 C1 -50.70(17)
Si7 Si1 Si2 Si3 71.84(8)
Si11 Si1 Si2 Si3 -59.35(9)
Si10 Si1 Si2 Si3 -174.96(7)
C2 Si2 Si3 Si4 80.68(15)
C1 Si2 Si3 Si4 -165.15(16)
Si1 Si2 Si3 Si4 -40.66(9)
C2 Si2 Si3 Si8 -155.50(15)
C1 Si2 Si3 Si8 -41.33(17)
Si1 Si2 Si3 Si8 83.16(8)
C2 Si2 Si3 Si9 -39.19(16)
C1 Si2 Si3 Si9 74.99(17)
Si1 Si2 Si3 Si9 -160.52(7)
Si8 Si3 Si4 C4 -39.12(17)
Si9 Si3 Si4 C4 -152.72(16)
Si2 Si3 Si4 C4 88.49(17)
Si8 Si3 Si4 C3 77.15(19)
Si9 Si3 Si4 C3 -36.44(19)
Si2 Si3 Si4 C3 -155.24(18)
Si8 Si3 Si4 Si5 -159.30(7)
Si9 Si3 Si4 Si5 87.11(8)
Si2 Si3 Si4 Si5 -31.69(9)
C4 Si4 Si5 C5 -171.8(2)
C3 Si4 Si5 C5 75.5(3)
Si3 Si4 Si5 C5 -49.4(2)
C4 Si4 Si5 C6 71.4(3)
C3 Si4 Si5 C6 -41.3(3)
Si3 Si4 Si5 C6 -166.2(2)
C4 Si4 Si5 Si6 -43.79(17)
C3 Si4 Si5 Si6 -156.48(18)
Si3 Si4 Si5 Si6 78.60(9)
C5 Si5 Si6 C7 -168.9(2)
C6 Si5 Si6 C7 -55.0(3)
Si4 Si5 Si6 C7 59.9(2)
C5 Si5 Si6 C8 -54.6(2)
C6 Si5 Si6 C8 59.3(3)
Si4 Si5 Si6 C8 174.14(19)
C5 Si5 Si6 Si7 60.57(18)
C6 Si5 Si6 Si7 174.5(2)
Si4 Si5 Si6 Si7 -70.65(10)
C7 Si6 Si7 C10 158.0(2)
C8 Si6 Si7 C10 44.7(2)
Si5 Si6 Si7 C10 -71.25(17)
C7 Si6 Si7 C9 45.8(3)
C8 Si6 Si7 C9 -67.4(3)
Si5 Si6 Si7 C9 176.58(18)
C7 Si6 Si7 Si1 -77.96(19)
C8 Si6 Si7 Si1 168.8(2)
Si5 Si6 Si7 Si1 52.80(11)
Si11 Si1 Si7 C10 -158.47(16)
Si2 Si1 Si7 C10 67.26(17)
Si10 Si1 Si7 C10 -46.08(17)
Si11 Si1 Si7 C9 -41.68(19)
Si2 Si1 Si7 C9 -175.96(18)
Si10 Si1 Si7 C9 70.71(19)
Si11 Si1 Si7 Si6 78.85(9)
Si2 Si1 Si7 Si6 -55.42(9)
Si10 Si1 Si7 Si6 -168.76(7)
Si4 Si3 Si8 C11 -45.93(18)
Si9 Si3 Si8 C11 68.89(18)
Si2 Si3 Si8 C11 -174.90(17)
Si4 Si3 Si8 C13 71.6(2)
Si9 Si3 Si8 C13 -173.5(2)
Si2 Si3 Si8 C13 -57.3(2)
Si4 Si3 Si8 C12 -167.1(2)
Si9 Si3 Si8 C12 -52.3(2)
Si2 Si3 Si8 C12 64.0(2)
Si4 Si3 Si9 C14 -44.18(19)
Si8 Si3 Si9 C14 -157.84(18)
Si2 Si3 Si9 C14 80.83(18)
Si4 Si3 Si9 C15 75.4(2)
Si8 Si3 Si9 C15 -38.3(2)
Si2 Si3 Si9 C15 -159.6(2)
Si4 Si3 Si9 C16 -165.96(18)
Si8 Si3 Si9 C16 80.38(19)
Si2 Si3 Si9 C16 -40.94(19)
Si7 Si1 Si10 C18 -161.4(2)
Si11 Si1 Si10 C18 -44.5(2)
Si2 Si1 Si10 C18 79.7(2)
Si7 Si1 Si10 C19 -42.5(2)
Si11 Si1 Si10 C19 74.4(2)
Si2 Si1 Si10 C19 -161.5(2)
Si7 Si1 Si10 C17 78.2(2)
Si11 Si1 Si10 C17 -164.9(2)
Si2 Si1 Si10 C17 -40.8(2)
Si7 Si1 Si11 C21 -52.9(2)
Si2 Si1 Si11 C21 79.2(2)
Si10 Si1 Si11 C21 -165.2(2)
Si7 Si1 Si11 C20 -176.22(19)
Si2 Si1 Si11 C20 -44.2(2)
Si10 Si1 Si11 C20 71.5(2)
Si7 Si1 Si11 C22 65.1(2)
Si2 Si1 Si11 C22 -162.9(2)
Si10 Si1 Si11 C22 -47.2(2)
Si20 Si12 Si13 C24 -153.83(16)
Si18 Si12 Si13 C24 70.36(17)
Si19 Si12 Si13 C24 -43.58(17)
Si20 Si12 Si13 C23 -35.69(16)
Si18 Si12 Si13 C23 -171.49(15)
Si19 Si12 Si13 C23 74.57(15)
Si20 Si12 Si13 Si14 83.19(8)
Si18 Si12 Si13 Si14 -52.61(9)
Si19 Si12 Si13 Si14 -166.55(6)
C24 Si13 Si14 C25 154.6(2)
C23 Si13 Si14 C25 41.7(2)
Si12 Si13 Si14 C25 -80.62(18)
C24 Si13 Si14 C26 41.4(2)
C23 Si13 Si14 C26 -71.5(2)
Si12 Si13 Si14 C26 166.21(19)
C24 Si13 Si14 Si15 -75.03(16)
C23 Si13 Si14 Si15 172.05(15)
Si12 Si13 Si14 Si15 49.74(10)
C25 Si14 Si15 C27 -169.0(2)
C26 Si14 Si15 C27 -55.5(3)
Si13 Si14 Si15 C27 60.72(18)
C25 Si14 Si15 C28 -55.9(3)
C26 Si14 Si15 C28 57.6(3)
Si13 Si14 Si15 C28 173.9(2)
C25 Si14 Si15 Si16 59.57(19)
C26 Si14 Si15 Si16 173.08(19)
Si13 Si14 Si15 Si16 -70.69(9)
C27 Si15 Si16 C30 -169.1(2)
C28 Si15 Si16 C30 74.0(2)
Si14 Si15 Si16 C30 -41.08(17)
C27 Si15 Si16 C29 77.6(2)
C28 Si15 Si16 C29 -39.3(2)
Si14 Si15 Si16 C29 -154.41(17)
C27 Si15 Si16 Si17 -46.7(2)
C28 Si15 Si16 Si17 -163.59(19)
Si14 Si15 Si16 Si17 81.34(8)
C30 Si16 Si17 Si21 -40.84(16)
C29 Si16 Si17 Si21 75.10(18)
Si15 Si16 Si17 Si21 -161.70(6)
C30 Si16 Si17 Si22 -153.74(15)
C29 Si16 Si17 Si22 -37.80(18)
Si15 Si16 Si17 Si22 85.39(7)
C30 Si16 Si17 Si18 86.16(16)
C29 Si16 Si17 Si18 -157.90(18)
Si15 Si16 Si17 Si18 -34.70(9)
Si16 Si17 Si18 C32 82.09(15)
Si21 Si17 Si18 C32 -153.34(14)
Si22 Si17 Si18 C32 -38.67(15)
Si16 Si17 Si18 C31 -163.10(14)
Si21 Si17 Si18 C31 -38.53(14)
Si22 Si17 Si18 C31 76.13(14)
Si16 Si17 Si18 Si12 -39.23(9)
Si21 Si17 Si18 Si12 85.34(8)
Si22 Si17 Si18 Si12 -160.00(6)
Si20 Si12 Si18 C32 177.66(14)
Si13 Si12 Si18 C32 -50.51(15)
Si19 Si12 Si18 C32 64.21(14)
Si20 Si12 Si18 C31 63.05(15)
Si13 Si12 Si18 C31 -165.11(14)
Si19 Si12 Si18 C31 -50.40(14)
Si20 Si12 Si18 Si17 -60.92(9)
Si13 Si12 Si18 Si17 70.92(8)
Si19 Si12 Si18 Si17 -174.37(6)
Si20 Si12 Si19 C33 -160.07(17)
Si13 Si12 Si19 C33 84.38(18)
Si18 Si12 Si19 C33 -35.70(18)
Si20 Si12 Si19 C35 -38.67(16)
Si13 Si12 Si19 C35 -154.22(16)
Si18 Si12 Si19 C35 85.69(16)
Si20 Si12 Si19 C34 79.52(19)
Si13 Si12 Si19 C34 -36.03(19)
Si18 Si12 Si19 C34 -156.12(18)
Si13 Si12 Si20 C36 64.13(16)
Si18 Si12 Si20 C36 -162.58(15)
Si19 Si12 Si20 C36 -48.15(16)
Si13 Si12 Si20 C37 -54.46(17)
Si18 Si12 Si20 C37 78.83(17)
Si19 Si12 Si20 C37 -166.74(16)
Si13 Si12 Si20 C38 -178.02(16)
Si18 Si12 Si20 C38 -44.73(18)
Si19 Si12 Si20 C38 69.70(17)
Si16 Si17 Si21 C39 79.4(2)
Si22 Si17 Si21 C39 -165.67(19)
Si18 Si17 Si21 C39 -50.0(2)
Si16 Si17 Si21 C41 -40.07(18)
Si22 Si17 Si21 C41 74.83(17)
Si18 Si17 Si21 C41 -169.46(17)
Si16 Si17 Si21 C40 -159.61(17)
Si22 Si17 Si21 C40 -44.71(18)
Si18 Si17 Si21 C40 71.00(18)
Si16 Si17 Si22 C44 -45.40(18)
Si21 Si17 Si22 C44 -159.92(17)
Si18 Si17 Si22 C44 80.61(18)
Si16 Si17 Si22 C42 -166.64(17)
Si21 Si17 Si22 C42 78.85(18)
Si18 Si17 Si22 C42 -40.63(18)
Si16 Si17 Si22 C43 73.91(17)
Si21 Si17 Si22 C43 -40.61(18)
Si18 Si17 Si22 C43 -160.08(17)
